data_9006446
loop_
_publ_author_name
'Fasshauer, D. W.'
'Chatterjee, N. D.'
'Marler, B.'

_publ_section_title
;
 Synthesis, structure, thermodynamic properties, and stability
 relations of K-cymrite, K[AlSi3O8].H2O
;
_journal_name_full 'Physics and Chemistry of Minerals'
_journal_page_first 455
_journal_page_last 462
_journal_paper_doi 10.1007/s002690050060
_journal_volume 24
_journal_year 1997
_chemical_formula_sum 'Al H2 K O9 Si3'
_chemical_name_mineral Cymrite-K
_space_group_IT_number 191
_symmetry_space_group_name_Hall '-P 6 2'
_symmetry_space_group_name_H-M 'P 6/m m m'
_cell_angle_alpha 90
_cell_angle_beta 90
_cell_angle_gamma 120
_cell_formula_units_Z 1
_cell_length_a 5.3348
_cell_length_b 5.3348
_cell_length_c 7.7057
_cell_volume 189.924
_database_code_amcsd 0008028
_exptl_crystal_density_diffrn 2.591
_cod_original_formula_sum 'K (Al Si3) O9 H2'
_cod_database_code 9006446

loop_
_space_group_symop_operation_xyz
x,y,z
-x,-x+y,z
x,x-y,-z
-x+y,-x,-z
x-y,x,z
-y,-x,z
y,x,-z
y,-x+y,-z
-y,x-y,z
x-y,-y,z
-x+y,y,-z
x,y,-z
-x,-y,z
x,x-y,z
-x,-x+y,-z
x-y,x,-z
-x+y,-x,z
y,x,z
-y,-x,-z
-y,x-y,-z
y,-x+y,z
-x+y,y,z
x-y,-y,-z
-x,-y,-z

loop_
_atom_site_aniso_label
_atom_site_aniso_U_11
_atom_site_aniso_U_22
_atom_site_aniso_U_33
_atom_site_aniso_U_12
_atom_site_aniso_U_13
_atom_site_aniso_U_23
Wat 0.01030 0.01030 0.22310 0.00520 0.00000 0.00000

loop_
_atom_site_label
_atom_site_fract_x
_atom_site_fract_y
_atom_site_fract_z
_atom_site_occupancy
_atom_site_U_iso_or_equiv
_atom_site_type_symbol
_atom_site_attached_hydrogens
K 0.00000 0.00000 0.00000 1.00000 0.03730 K 0
Al 0.33333 0.66667 0.28831 0.25000 0.01243 Al 0
Si 0.33333 0.66667 0.28830 0.75000 0.01243 Si 0
O1 0.50000 0.00000 0.21369 1.00000 0.01419 O 0
O2 0.33333 0.66667 0.50000 1.00000 0.01429 O 0
Wat 0.00000 0.00000 0.50000 1.00000 ? O 2

loop_
_cod_changelog_entry_id
_cod_changelog_entry_author
_cod_changelog_entry_date
_cod_changelog_entry_text
1
;cod-tools version 3.8.0
Id: cif_guess_AMCSD_atom_types 9574 2023-05-10 09:00:05Z saulius
;
2023-05-10T18:50:32+03:00
;Derived atom types and hydrogen counts
from atom names that follow the AMCSD naming convention
(Wat == water, O-H == hydroxyl).
;

loop_
_cod_related_entry_id
_cod_related_entry_database
_cod_related_entry_code
1 AMCSD 0008028
